data_2236015
loop_
_publ_author_name
'Wu, Ya'
'Wang, Xia'
'Gong, Jian-hong'
'Tao, Jing-chao'

_publ_section_title
;
 Ethyl <i>ent</i>-15\a-[(2-nitrobenzyloxy)methyl]-16-oxobeyeran-20-oate
;
_journal_coeditor_code WN2481
_journal_issue 8
_journal_name_full 'Acta Crystallographica Section E'
_journal_page_first o2342
_journal_paper_doi 10.1107/S1600536812029418
_journal_volume 68
_journal_year 2012
_chemical_formula_iupac 'C30 H41 N O6'
_chemical_formula_moiety 'C30 H41 N O6'
_chemical_formula_sum 'C30 H41 N O6'
_chemical_formula_weight 511.64
_chemical_name_systematic
;
Ethyl <i>ent</i>-15\a-[(2-nitrobenzyloxy)methyl]-16-oxobeyeran-20-oate
;
_space_group_IT_number 19
_symmetry_cell_setting orthorhombic
_symmetry_space_group_name_Hall 'P 2ac 2ab'
_symmetry_space_group_name_H-M 'P 21 21 21'
_atom_sites_solution_hydrogens geom
_atom_sites_solution_primary direct
_atom_sites_solution_secondary difmap
_audit_creation_method SHELXL-97
_cell_angle_alpha 90.00
_cell_angle_beta 90.00
_cell_angle_gamma 90.00
_cell_formula_units_Z 4
_cell_length_a 8.3711(17)
_cell_length_b 11.419(2)
_cell_length_c 28.685(6)
_cell_measurement_reflns_used 399
_cell_measurement_temperature 291(2)
_cell_measurement_theta_max 25.0
_cell_measurement_theta_min 2
_cell_volume 2742.0(9)
_computing_cell_refinement 'CrysAlis PRO (Oxford Diffraction, 2010)'
_computing_data_collection 'CrysAlis PRO (Oxford Diffraction, 2010)'
_computing_data_reduction 'CrysAlis PRO (Oxford Diffraction, 2010)'
_computing_molecular_graphics 'SHELXTL (Sheldrick, 2008)'
_computing_publication_material 'SHELXTL (Sheldrick, 2008)'
_computing_structure_refinement 'SHELXL97 (Sheldrick, 2008)'
_computing_structure_solution 'SHELXS97 (Sheldrick, 2008)'
_diffrn_ambient_temperature 291(2)
_diffrn_detector_area_resol_mean 0
_diffrn_measured_fraction_theta_full 0.973
_diffrn_measured_fraction_theta_max 0.973
_diffrn_measurement_device_type 'Oxford Diffraction Xcalibur Eos Gemini'
_diffrn_measurement_method 'Oscillation  frames'
_diffrn_radiation_monochromator graphite
_diffrn_radiation_source 'fine-focus sealed tube'
_diffrn_radiation_type MoK\a
_diffrn_radiation_wavelength 0.71073
_diffrn_reflns_av_R_equivalents 0.0555
_diffrn_reflns_av_sigmaI/netI 0.0449
_diffrn_reflns_limit_h_max 9
_diffrn_reflns_limit_h_min -9
_diffrn_reflns_limit_k_max 0
_diffrn_reflns_limit_k_min -13
_diffrn_reflns_limit_l_max 33
_diffrn_reflns_limit_l_min -33
_diffrn_reflns_number 7952
_diffrn_reflns_theta_full 25.00
_diffrn_reflns_theta_max 25.00
_diffrn_reflns_theta_min 1.42
_diffrn_standards_decay_% 0
_diffrn_standards_interval_count 0
_diffrn_standards_interval_time 0
_diffrn_standards_number 0
_exptl_absorpt_coefficient_mu 0.085
_exptl_absorpt_correction_T_max 0.9856
_exptl_absorpt_correction_T_min 0.9831
_exptl_absorpt_correction_type multi-scan
_exptl_absorpt_process_details
;
(<i>CrysAlis PRO</i>; Oxford Diffraction, 2010)
;
_exptl_crystal_colour Colorless
_exptl_crystal_density_diffrn 1.239
_exptl_crystal_density_method 'not measured'
_exptl_crystal_description PRISMATIC
_exptl_crystal_F_000 1104
_exptl_crystal_size_max 0.20
_exptl_crystal_size_mid 0.18
_exptl_crystal_size_min 0.17
_refine_diff_density_max 0.178
_refine_diff_density_min -0.171
_refine_ls_extinction_coef 0.006(2)
_refine_ls_extinction_expression Fc^*^=kFc[1+0.001xFc^2^\l^3^/sin(2\q)]^-1/4^
_refine_ls_extinction_method 'SHELXTL (Sheldrick, 2008)'
_refine_ls_goodness_of_fit_ref 1.098
_refine_ls_hydrogen_treatment constr
_refine_ls_matrix_type full
_refine_ls_number_parameters 335
_refine_ls_number_reflns 2688
_refine_ls_number_restraints 0
_refine_ls_restrained_S_all 1.098
_refine_ls_R_factor_all 0.0836
_refine_ls_R_factor_gt 0.0698
_refine_ls_shift/su_max 0.000
_refine_ls_shift/su_mean 0.000
_refine_ls_structure_factor_coef Fsqd
_refine_ls_weighting_details 'calc w=1/[\s^2^(Fo^2^)+(0.1070P)^2^+0.9805P] where P=(Fo^2^+2Fc^2^)/3'
_refine_ls_weighting_scheme calc
_refine_ls_wR_factor_gt 0.1778
_refine_ls_wR_factor_ref 0.1857
_reflns_number_gt 2350
_reflns_number_total 2688
_reflns_threshold_expression I>2sigma(I)
_cod_data_source_file wn2481.cif
_cod_data_source_block I
_cod_original_cell_volume 2742.0(10)
_cod_database_code 2236015
_cod_database_fobs_code 2236015

loop_
_symmetry_equiv_pos_as_xyz
'x, y, z'
'-x+1/2, -y, z+1/2'
'-x, y+1/2, -z+1/2'
'x+1/2, -y+1/2, -z'

loop_
_atom_site_type_symbol
_atom_site_label
_atom_site_fract_x
_atom_site_fract_y
_atom_site_fract_z
_atom_site_U_iso_or_equiv
_atom_site_adp_type
_atom_site_calc_flag
_atom_site_refinement_flags
_atom_site_occupancy
_atom_site_symmetry_multiplicity
O O1 0.1611(7) 0.3605(5) 0.97148(15) 0.0846(16) Uani d . 1 1
O O2 0.6339(6) 0.2134(3) 1.23213(12) 0.0575(11) Uani d . 1 1
O O3 0.7511(5) 0.2638(3) 1.16532(11) 0.0556(11) Uani d . 1 1
O O4 0.5036(5) 0.4970(3) 0.96537(11) 0.0542(11) Uani d . 1 1
O O5 0.9724(5) 0.6750(4) 0.86124(15) 0.0677(13) Uani d . 1 1
O O6 0.8962(6) 0.4991(4) 0.87463(16) 0.0717(13) Uani d . 1 1
C C1 0.2466(7) 0.4154(5) 1.19284(16) 0.0486(14) Uani d . 1 1
H H1A 0.2225 0.4977 1.1973 0.058 Uiso calc R 1 1
H H1B 0.1464 0.3747 1.1878 0.058 Uiso calc R 1 1
C C2 0.3243(8) 0.3678(5) 1.23739(17) 0.0553(16) Uani d . 1 1
H H2A 0.2549 0.3828 1.2638 0.066 Uiso calc R 1 1
H H2B 0.3382 0.2837 1.2347 0.066 Uiso calc R 1 1
C C3 0.4854(9) 0.4252(5) 1.24562(16) 0.0534(16) Uani d . 1 1
H H3A 0.5335 0.3911 1.2732 0.064 Uiso calc R 1 1
H H3B 0.4690 0.5079 1.2517 0.064 Uiso calc R 1 1
C C4 0.6014(7) 0.4119(4) 1.20465(15) 0.0411(12) Uani d . 1 1
C C5 0.5184(7) 0.4587(4) 1.15953(14) 0.0366(11) Uani d . 1 1
H H5A 0.4927 0.5403 1.1670 0.044 Uiso calc R 1 1
C C6 0.6193(6) 0.4677(4) 1.11497(15) 0.0376(11) Uani d . 1 1
H H6A 0.7240 0.4988 1.1226 0.045 Uiso calc R 1 1
H H6B 0.6337 0.3902 1.1017 0.045 Uiso calc R 1 1
C C7 0.5394(6) 0.5462(4) 1.07967(15) 0.0368(12) Uani d . 1 1
H H7A 0.6065 0.5510 1.0522 0.044 Uiso calc R 1 1
H H7B 0.5309 0.6244 1.0927 0.044 Uiso calc R 1 1
C C8 0.3731(6) 0.5052(4) 1.06500(15) 0.0351(11) Uani d . 1 1
C C9 0.2718(6) 0.4759(5) 1.10952(15) 0.0390(12) Uani d . 1 1
H H9A 0.2510 0.5521 1.1240 0.047 Uiso calc R 1 1
C C10 0.3516(6) 0.4019(4) 1.14892(15) 0.0347(11) Uani d . 1 1
C C11 0.1045(7) 0.4302(6) 1.09511(18) 0.0580(17) Uani d . 1 1
H H11A 0.1147 0.3510 1.0832 0.070 Uiso calc R 1 1
H H11B 0.0363 0.4274 1.1224 0.070 Uiso calc R 1 1
C C12 0.0253(7) 0.5071(8) 1.0579(2) 0.074(2) Uani d . 1 1
H H12A -0.0139 0.5782 1.0724 0.089 Uiso calc R 1 1
H H12B -0.0658 0.4658 1.0450 0.089 Uiso calc R 1 1
C C13 0.1400(7) 0.5402(6) 1.01787(18) 0.0572(16) Uani d . 1 1
C C14 0.2821(7) 0.6015(5) 1.03878(16) 0.0439(13) Uani d . 1 1
H H14A 0.2482 0.6628 1.0600 0.053 Uiso calc R 1 1
H H14B 0.3483 0.6358 1.0146 0.053 Uiso calc R 1 1
C C15 0.3684(7) 0.4026(5) 1.02853(16) 0.0436(13) Uani d . 1 1
H H15A 0.3588 0.3280 1.0452 0.052 Uiso calc R 1 1
C C16 0.2121(8) 0.4254(6) 1.00117(17) 0.0539(15) Uani d . 1 1
C C17 0.0516(9) 0.6066(9) 0.9796(2) 0.092(3) Uani d . 1 1
H H17A -0.0371 0.5606 0.9689 0.138 Uiso calc R 1 1
H H17B 0.1230 0.6213 0.9541 0.138 Uiso calc R 1 1
H H17C 0.0133 0.6797 0.9918 0.138 Uiso calc R 1 1
C C18 0.3684(7) 0.2712(4) 1.13629(18) 0.0451(13) Uani d . 1 1
H H18A 0.2648 0.2389 1.1300 0.068 Uiso calc R 1 1
H H18B 0.4165 0.2300 1.1619 0.068 Uiso calc R 1 1
H H18C 0.4345 0.2634 1.1091 0.068 Uiso calc R 1 1
C C19 0.7519(9) 0.4865(6) 1.2151(2) 0.0624(17) Uani d . 1 1
H H19A 0.8030 0.4577 1.2428 0.094 Uiso calc R 1 1
H H19B 0.7212 0.5667 1.2196 0.094 Uiso calc R 1 1
H H19C 0.8247 0.4813 1.1893 0.094 Uiso calc R 1 1
C C20 0.6598(7) 0.2851(5) 1.20244(16) 0.0433(13) Uani d . 1 1
C C21 0.8085(9) 0.1435(5) 1.15962(19) 0.0641(18) Uani d . 1 1
H H21A 0.8388 0.1311 1.1274 0.077 Uiso calc R 1 1
H H21B 0.7227 0.0895 1.1669 0.077 Uiso calc R 1 1
C C22 0.9494(9) 0.1178(6) 1.1906(2) 0.0694(19) Uani d . 1 1
H H22A 0.9824 0.0380 1.1862 0.104 Uiso calc R 1 1
H H22B 0.9198 0.1297 1.2225 0.104 Uiso calc R 1 1
H H22C 1.0360 0.1692 1.1827 0.104 Uiso calc R 1 1
C C23 0.5060(8) 0.3940(5) 0.99388(17) 0.0490(14) Uani d . 1 1
H H23A 0.6069 0.3885 1.0104 0.059 Uiso calc R 1 1
H H23B 0.4939 0.3247 0.9747 0.059 Uiso calc R 1 1
C C24 0.6239(7) 0.4964(5) 0.93124(18) 0.0495(14) Uani d . 1 1
H H24A 0.6267 0.4210 0.9157 0.059 Uiso calc R 1 1
H H24B 0.7272 0.5100 0.9456 0.059 Uiso calc R 1 1
C C25 0.5875(7) 0.5928(5) 0.89623(15) 0.0428(13) Uani d . 1 1
C C26 0.4326(8) 0.6335(6) 0.89139(19) 0.0576(16) Uani d . 1 1
H H26A 0.3529 0.6038 0.9106 0.069 Uiso calc R 1 1
C C27 0.3939(8) 0.7177(6) 0.8584(2) 0.0614(17) Uani d . 1 1
H H27A 0.2893 0.7444 0.8561 0.074 Uiso calc R 1 1
C C28 0.5086(9) 0.7620(6) 0.82890(19) 0.0622(17) Uani d . 1 1
H H28A 0.4812 0.8167 0.8063 0.075 Uiso calc R 1 1
C C29 0.6655(8) 0.7244(5) 0.83320(17) 0.0496(14) Uani d . 1 1
H H29A 0.7453 0.7552 0.8143 0.060 Uiso calc R 1 1
C C30 0.7004(7) 0.6404(4) 0.86617(16) 0.0398(12) Uani d . 1 1
N N1 0.8701(6) 0.6027(4) 0.86772(14) 0.0447(11) Uani d . 1 1

loop_
_atom_site_aniso_label
_atom_site_aniso_U_11
_atom_site_aniso_U_22
_atom_site_aniso_U_33
_atom_site_aniso_U_12
_atom_site_aniso_U_13
_atom_site_aniso_U_23
O1 0.100(4) 0.095(4) 0.059(2) -0.034(3) -0.024(3) -0.007(2)
O2 0.074(3) 0.044(2) 0.054(2) 0.007(2) 0.004(2) 0.0114(18)
O3 0.071(3) 0.050(2) 0.0460(18) 0.022(2) 0.0126(19) 0.0083(16)
O4 0.074(3) 0.047(2) 0.0411(17) 0.011(2) 0.0228(19) 0.0073(16)
O5 0.052(3) 0.075(3) 0.076(3) -0.024(3) 0.006(2) -0.005(2)
O6 0.062(3) 0.063(3) 0.090(3) 0.011(2) 0.020(3) 0.003(2)
C1 0.047(3) 0.055(3) 0.043(3) 0.002(3) 0.015(2) 0.005(2)
C2 0.065(4) 0.062(4) 0.040(3) 0.009(3) 0.018(3) 0.011(2)
C3 0.082(4) 0.046(3) 0.032(2) 0.012(3) 0.005(3) -0.004(2)
C4 0.051(3) 0.036(3) 0.036(2) -0.003(3) -0.006(2) 0.002(2)
C5 0.044(3) 0.031(2) 0.034(2) 0.001(2) 0.002(2) 0.0024(19)
C6 0.035(3) 0.037(3) 0.041(2) -0.006(2) 0.003(2) -0.001(2)
C7 0.042(3) 0.033(2) 0.036(2) -0.005(2) 0.004(2) 0.006(2)
C8 0.034(3) 0.040(3) 0.031(2) -0.001(2) 0.003(2) 0.003(2)
C9 0.032(3) 0.049(3) 0.037(2) 0.001(2) 0.003(2) 0.004(2)
C10 0.033(3) 0.039(3) 0.032(2) -0.004(2) 0.007(2) -0.0005(19)
C11 0.032(3) 0.094(5) 0.048(3) -0.006(3) 0.009(2) 0.015(3)
C12 0.035(3) 0.128(6) 0.061(4) 0.012(4) 0.003(3) 0.012(4)
C13 0.044(3) 0.083(4) 0.045(3) 0.004(3) -0.005(3) 0.014(3)
C14 0.043(3) 0.049(3) 0.039(2) 0.009(3) 0.005(2) 0.005(2)
C15 0.053(3) 0.042(3) 0.036(2) -0.006(3) 0.008(2) 0.009(2)
C16 0.060(4) 0.065(4) 0.036(2) -0.024(3) -0.006(3) 0.007(3)
C17 0.059(4) 0.147(7) 0.070(4) 0.016(5) -0.012(4) 0.030(5)
C18 0.047(3) 0.043(3) 0.045(3) -0.006(3) 0.004(3) 0.004(2)
C19 0.073(4) 0.055(4) 0.059(3) -0.009(3) -0.020(3) -0.001(3)
C20 0.050(3) 0.042(3) 0.038(2) 0.001(3) -0.005(2) 0.001(2)
C21 0.084(5) 0.058(4) 0.051(3) 0.027(4) 0.000(3) -0.006(3)
C22 0.059(4) 0.066(4) 0.083(4) 0.019(4) -0.004(4) -0.004(3)
C23 0.068(4) 0.040(3) 0.039(2) 0.010(3) 0.006(3) 0.008(2)
C24 0.047(3) 0.058(3) 0.043(3) -0.001(3) 0.007(2) 0.003(2)
C25 0.051(3) 0.046(3) 0.031(2) -0.007(3) 0.004(2) -0.004(2)
C26 0.053(4) 0.072(4) 0.047(3) -0.003(3) 0.014(3) 0.003(3)
C27 0.055(4) 0.071(4) 0.058(3) 0.011(3) -0.001(3) 0.004(3)
C28 0.077(5) 0.063(4) 0.047(3) 0.011(4) 0.005(3) 0.012(3)
C29 0.060(4) 0.044(3) 0.044(3) -0.007(3) 0.010(3) 0.001(2)
C30 0.048(3) 0.034(3) 0.037(2) -0.006(2) 0.002(2) -0.012(2)
N1 0.049(3) 0.051(3) 0.034(2) -0.006(3) 0.003(2) -0.0093(19)

loop_
_atom_type_symbol
_atom_type_description
_atom_type_scat_dispersion_real
_atom_type_scat_dispersion_imag
_atom_type_scat_source
C C 0.0033 0.0000 'International Tables Vol C Tables 4.2.6.8 and 6.1.1.4'
H H 0.0000 0.0000 'International Tables Vol C Tables 4.2.6.8 and 6.1.1.4'
N N 0.0061 0.0000 'International Tables Vol C Tables 4.2.6.8 and 6.1.1.4'
O O 0.0106 0.0000 'International Tables Vol C Tables 4.2.6.8 and 6.1.1.4'

loop_
_geom_angle_atom_site_label_1
_geom_angle_atom_site_label_2
_geom_angle_atom_site_label_3
_geom_angle
C20 O3 C21 116.6(4)
C24 O4 C23 112.6(4)
C2 C1 C10 113.8(5)
C2 C1 H1A 108.8
C10 C1 H1A 108.8
C2 C1 H1B 108.8
C10 C1 H1B 108.8
H1A C1 H1B 107.7
C3 C2 C1 110.7(5)
C3 C2 H2A 109.5
C1 C2 H2A 109.5
C3 C2 H2B 109.5
C1 C2 H2B 109.5
H2A C2 H2B 108.1
C2 C3 C4 113.6(4)
C2 C3 H3A 108.8
C4 C3 H3A 108.8
C2 C3 H3B 108.8
C4 C3 H3B 108.8
H3A C3 H3B 107.7
C20 C4 C3 109.2(4)
C20 C4 C19 105.6(5)
C3 C4 C19 108.2(5)
C20 C4 C5 115.6(4)
C3 C4 C5 108.6(4)
C19 C4 C5 109.4(4)
C6 C5 C4 117.9(4)
C6 C5 C10 110.8(4)
C4 C5 C10 114.5(4)
C6 C5 H5A 103.9
C4 C5 H5A 103.9
C10 C5 H5A 103.9
C7 C6 C5 110.7(4)
C7 C6 H6A 109.5
C5 C6 H6A 109.5
C7 C6 H6B 109.5
C5 C6 H6B 109.5
H6A C6 H6B 108.1
C6 C7 C8 114.0(4)
C6 C7 H7A 108.8
C8 C7 H7A 108.8
C6 C7 H7B 108.8
C8 C7 H7B 108.8
H7A C7 H7B 107.7
C7 C8 C14 111.6(4)
C7 C8 C9 109.5(4)
C14 C8 C9 106.5(4)
C7 C8 C15 115.8(4)
C14 C8 C15 101.3(4)
C9 C8 C15 111.7(4)
C11 C9 C10 113.4(4)
C11 C9 C8 110.1(4)
C10 C9 C8 118.3(4)
C11 C9 H9A 104.5
C10 C9 H9A 104.5
C8 C9 H9A 104.5
C18 C10 C1 109.9(4)
C18 C10 C9 113.1(4)
C1 C10 C9 107.0(4)
C18 C10 C5 111.4(4)
C1 C10 C5 107.9(4)
C9 C10 C5 107.3(4)
C12 C11 C9 112.5(5)
C12 C11 H11A 109.1
C9 C11 H11A 109.1
C12 C11 H11B 109.1
C9 C11 H11B 109.1
H11A C11 H11B 107.8
C11 C12 C13 112.9(5)
C11 C12 H12A 109.0
C13 C12 H12A 109.0
C11 C12 H12B 109.0
C13 C12 H12B 109.0
H12A C12 H12B 107.8
C14 C13 C16 102.3(5)
C14 C13 C17 116.0(6)
C16 C13 C17 113.3(5)
C14 C13 C12 108.0(4)
C16 C13 C12 105.7(6)
C17 C13 C12 110.7(5)
C13 C14 C8 104.7(5)
C13 C14 H14A 110.8
C8 C14 H14A 110.8
C13 C14 H14B 110.8
C8 C14 H14B 110.8
H14A C14 H14B 108.9
C23 C15 C16 108.6(4)
C23 C15 C8 117.6(5)
C16 C15 C8 103.5(4)
C23 C15 H15A 108.9
C16 C15 H15A 108.9
C8 C15 H15A 108.9
O1 C16 C13 127.7(6)
O1 C16 C15 123.6(6)
C13 C16 C15 108.7(4)
C13 C17 H17A 109.5
C13 C17 H17B 109.5
H17A C17 H17B 109.5
C13 C17 H17C 109.5
H17A C17 H17C 109.5
H17B C17 H17C 109.5
C10 C18 H18A 109.5
C10 C18 H18B 109.5
H18A C18 H18B 109.5
C10 C18 H18C 109.5
H18A C18 H18C 109.5
H18B C18 H18C 109.5
C4 C19 H19A 109.5
C4 C19 H19B 109.5
H19A C19 H19B 109.5
C4 C19 H19C 109.5
H19A C19 H19C 109.5
H19B C19 H19C 109.5
O2 C20 O3 123.1(5)
O2 C20 C4 123.9(5)
O3 C20 C4 112.9(4)
O3 C21 C22 112.0(5)
O3 C21 H21A 109.2
C22 C21 H21A 109.2
O3 C21 H21B 109.2
C22 C21 H21B 109.2
H21A C21 H21B 107.9
C21 C22 H22A 109.5
C21 C22 H22B 109.5
H22A C22 H22B 109.5
C21 C22 H22C 109.5
H22A C22 H22C 109.5
H22B C22 H22C 109.5
O4 C23 C15 108.0(4)
O4 C23 H23A 110.1
C15 C23 H23A 110.1
O4 C23 H23B 110.1
C15 C23 H23B 110.1
H23A C23 H23B 108.4
O4 C24 C25 108.3(5)
O4 C24 H24A 110.0
C25 C24 H24A 110.0
O4 C24 H24B 110.0
C25 C24 H24B 110.0
H24A C24 H24B 108.4
C26 C25 C30 116.3(5)
C26 C25 C24 119.8(5)
C30 C25 C24 123.8(5)
C25 C26 C27 121.3(6)
C25 C26 H26A 119.3
C27 C26 H26A 119.3
C28 C27 C26 120.7(6)
C28 C27 H27A 119.6
C26 C27 H27A 119.6
C27 C28 C29 119.5(6)
C27 C28 H28A 120.3
C29 C28 H28A 120.3
C30 C29 C28 118.5(5)
C30 C29 H29A 120.8
C28 C29 H29A 120.8
C29 C30 C25 123.6(5)
C29 C30 N1 115.2(5)
C25 C30 N1 121.2(5)
O5 N1 O6 124.3(5)
O5 N1 C30 118.5(5)
O6 N1 C30 117.2(5)

loop_
_geom_bond_atom_site_label_1
_geom_bond_atom_site_label_2
_geom_bond_distance
O1 C16 1.207(7)
O2 C20 1.201(6)
O3 C20 1.333(6)
O3 C21 1.465(7)
O4 C24 1.405(6)
O4 C23 1.432(6)
O5 N1 1.204(6)
O6 N1 1.219(6)
C1 C2 1.534(7)
C1 C10 1.544(6)
C1 H1A 0.9700
C1 H1B 0.9700
C2 C3 1.518(9)
C2 H2A 0.9700
C2 H2B 0.9700
C3 C4 1.532(8)
C3 H3A 0.9700
C3 H3B 0.9700
C4 C20 1.530(7)
C4 C19 1.550(8)
C4 C5 1.563(6)
C5 C6 1.535(6)
C5 C10 1.569(7)
C5 H5A 0.9800
C6 C7 1.509(7)
C6 H6A 0.9700
C6 H6B 0.9700
C7 C8 1.527(7)
C7 H7A 0.9700
C7 H7B 0.9700
C8 C14 1.535(7)
C8 C9 1.569(6)
C8 C15 1.572(7)
C9 C11 1.551(8)
C9 C10 1.561(7)
C9 H9A 0.9800
C10 C18 1.542(7)
C11 C12 1.534(9)
C11 H11A 0.9700
C11 H11B 0.9700
C12 C13 1.543(8)
C12 H12A 0.9700
C12 H12B 0.9700
C13 C14 1.505(8)
C13 C16 1.520(9)
C13 C17 1.525(8)
C14 H14A 0.9700
C14 H14B 0.9700
C15 C23 1.525(8)
C15 C16 1.548(8)
C15 H15A 0.9800
C17 H17A 0.9600
C17 H17B 0.9600
C17 H17C 0.9600
C18 H18A 0.9600
C18 H18B 0.9600
C18 H18C 0.9600
C19 H19A 0.9600
C19 H19B 0.9600
C19 H19C 0.9600
C21 C22 1.505(9)
C21 H21A 0.9700
C21 H21B 0.9700
C22 H22A 0.9600
C22 H22B 0.9600
C22 H22C 0.9600
C23 H23A 0.9700
C23 H23B 0.9700
C24 C25 1.521(7)
C24 H24A 0.9700
C24 H24B 0.9700
C25 C26 1.384(8)
C25 C30 1.390(7)
C26 C27 1.388(9)
C26 H26A 0.9300
C27 C28 1.376(9)
C27 H27A 0.9300
C28 C29 1.387(9)
C28 H28A 0.9300
C29 C30 1.378(7)
C29 H29A 0.9300
C30 N1 1.485(7)

loop_
_geom_torsion_atom_site_label_1
_geom_torsion_atom_site_label_2
_geom_torsion_atom_site_label_3
_geom_torsion_atom_site_label_4
_geom_torsion
C10 C1 C2 C3 56.0(6)
C1 C2 C3 C4 -56.2(6)
C2 C3 C4 C20 -72.3(6)
C2 C3 C4 C19 173.2(5)
C2 C3 C4 C5 54.5(6)
C20 C4 C5 C6 -64.0(6)
C3 C4 C5 C6 172.9(4)
C19 C4 C5 C6 54.9(6)
C20 C4 C5 C10 69.0(6)
C3 C4 C5 C10 -54.0(5)
C19 C4 C5 C10 -172.0(4)
C4 C5 C6 C7 -162.9(4)
C10 C5 C6 C7 62.4(5)
C5 C6 C7 C8 -59.3(5)
C6 C7 C8 C14 166.3(4)
C6 C7 C8 C9 48.7(5)
C6 C7 C8 C15 -78.6(5)
C7 C8 C9 C11 -178.2(5)
C14 C8 C9 C11 61.1(6)
C15 C8 C9 C11 -48.6(6)
C7 C8 C9 C10 -45.6(6)
C14 C8 C9 C10 -166.3(4)
C15 C8 C9 C10 84.0(5)
C2 C1 C10 C18 68.0(6)
C2 C1 C10 C9 -168.8(5)
C2 C1 C10 C5 -53.6(6)
C11 C9 C10 C18 56.8(6)
C8 C9 C10 C18 -74.3(6)
C11 C9 C10 C1 -64.3(6)
C8 C9 C10 C1 164.6(4)
C11 C9 C10 C5 -180.0(4)
C8 C9 C10 C5 49.0(5)
C6 C5 C10 C18 69.1(5)
C4 C5 C10 C18 -67.2(5)
C6 C5 C10 C1 -170.3(4)
C4 C5 C10 C1 53.4(5)
C6 C5 C10 C9 -55.2(5)
C4 C5 C10 C9 168.5(4)
C10 C9 C11 C12 177.6(5)
C8 C9 C11 C12 -47.4(7)
C9 C11 C12 C13 45.6(8)
C11 C12 C13 C14 -57.4(8)
C11 C12 C13 C16 51.6(7)
C11 C12 C13 C17 174.6(7)
C16 C13 C14 C8 -40.9(5)
C17 C13 C14 C8 -164.7(5)
C12 C13 C14 C8 70.4(6)
C7 C8 C14 C13 167.8(4)
C9 C8 C14 C13 -72.8(5)
C15 C8 C14 C13 44.0(5)
C7 C8 C15 C23 -30.1(6)
C14 C8 C15 C23 90.7(5)
C9 C8 C15 C23 -156.3(4)
C7 C8 C15 C16 -149.8(4)
C14 C8 C15 C16 -29.0(5)
C9 C8 C15 C16 84.0(4)
C14 C13 C16 O1 -157.8(6)
C17 C13 C16 O1 -32.2(9)
C12 C13 C16 O1 89.2(7)
C14 C13 C16 C15 21.6(5)
C17 C13 C16 C15 147.2(5)
C12 C13 C16 C15 -91.4(5)
C23 C15 C16 O1 58.8(7)
C8 C15 C16 O1 -175.5(5)
C23 C15 C16 C13 -120.7(5)
C8 C15 C16 C13 5.0(5)
C21 O3 C20 O2 5.5(8)
C21 O3 C20 C4 -178.2(5)
C3 C4 C20 O2 -9.0(8)
C19 C4 C20 O2 107.1(6)
C5 C4 C20 O2 -131.8(6)
C3 C4 C20 O3 174.7(5)
C19 C4 C20 O3 -69.2(5)
C5 C4 C20 O3 51.9(6)
C20 O3 C21 C22 -79.3(7)
C24 O4 C23 C15 -178.5(4)
C16 C15 C23 O4 53.3(6)
C8 C15 C23 O4 -63.6(6)
C23 O4 C24 C25 166.8(4)
O4 C24 C25 C26 -22.9(7)
O4 C24 C25 C30 160.5(5)
C30 C25 C26 C27 -0.3(9)
C24 C25 C26 C27 -177.1(5)
C25 C26 C27 C28 1.0(10)
C26 C27 C28 C29 -1.8(10)
C27 C28 C29 C30 2.1(9)
C28 C29 C30 C25 -1.5(8)
C28 C29 C30 N1 178.5(5)
C26 C25 C30 C29 0.6(8)
C24 C25 C30 C29 177.3(5)
C26 C25 C30 N1 -179.3(5)
C24 C25 C30 N1 -2.7(7)
C29 C30 N1 O5 37.0(6)
C25 C30 N1 O5 -143.0(5)
C29 C30 N1 O6 -141.5(5)
C25 C30 N1 O6 38.4(7)
